data_1521053
loop_
_publ_author_name
'Frik, L.'
'Mewis, A.'

_publ_section_title
;
 Stapelvarianten aus Sr Pt Sb - und Ca Al2 Si2 - analogen Baubloecken
;
_journal_name_full 'Zeitschrift fuer Anorganische und Allgemeine Chemie'
_journal_page_first 126
_journal_page_last 130
_journal_volume 625
_journal_year 1999
_chemical_formula_sum 'Cu2 Eu3 P4 Zn2'
_chemical_name_systematic 'Eu3 Cu2 Zn2 P4'
_space_group_IT_number 164
_symmetry_space_group_name_Hall '-P 3 2"'
_symmetry_space_group_name_H-M 'P -3 m 1'
_cell_angle_alpha 90
_cell_angle_beta 90
_cell_angle_gamma 120
_cell_formula_units_Z 1
_cell_length_a 4.15
_cell_length_b 4.15
_cell_length_c 15.21
_cell_volume 226.859
_citation_journal_id_ASTM ZAACAB
_cod_data_source_file Frik_ZAACAB_1999_793.cif
_cod_data_source_block Cu2Eu3P4Zn2
_cod_database_code 1521053

loop_
_symmetry_equiv_pos_as_xyz
x,y,z
-y,x-y,z
-x+y,-x,z
y,x,-z
-x,-x+y,-z
x-y,-y,-z
-x,-y,-z
y,-x+y,-z
x-y,x,-z
-y,-x,z
x,x-y,z
-x+y,y,z

loop_
_atom_site_label
_atom_site_type_symbol
_atom_site_fract_x
_atom_site_fract_y
_atom_site_fract_z
_atom_site_occupancy
_atom_site_U_iso_or_equiv
Cu1 Cu+1 0.3333 0.6667 0.1364 1 0.0
Eu1 Eu+2 0 0 0 1 0.0
Zn1 Zn+2 0.3333 0.6667 0.5596 1 0.0
Eu2 Eu+2 0 0 0.2729 1 0.0
P1 P-3 0.3333 0.6667 0.8641 1 0.0
P2 P-3 0.3333 0.6667 0.394 1 0.0
